data_1555639
loop_
_publ_author_name
'Chen, Si'
'Wu, Xin-Xing'
'Wang, Jia'
'Hao, Xin-Hua'
'Xia, Yu'
'Shen, Yi'
'Jing, Huanwang'
'Liang, Yong-Min'

_publ_section_title
;
 Palladium-Catalyzed Intramolecular Dearomatization of Indoles via
 Decarboxylative Alkynyl Termination.
;
_journal_issue 16
_journal_name_full 'Organic letters'
_journal_page_first 4016
_journal_page_last 4019
_journal_paper_doi 10.1021/acs.orglett.6b01711
_journal_volume 18
_journal_year 2016
_chemical_absolute_configuration unk
_chemical_formula_moiety 'C24 H17 N O'
_chemical_formula_sum 'C24 H17 N O'
_chemical_formula_weight 335.39
_space_group_crystal_system orthorhombic
_space_group_IT_number 33
_space_group_name_Hall 'P 2c -2n'
_space_group_name_H-M_alt 'P n a 21'
_atom_sites_solution_hydrogens geom
_atom_sites_solution_primary direct
_atom_sites_solution_secondary difmap
_audit_creation_date 2016-01-25
_audit_creation_method
;
Olex2 1.2
(compiled 2015.09.30 svn.r3233 for OlexSys, GUI svn.r5103)
;
_cell_angle_alpha 90.00
_cell_angle_beta 90.00
_cell_angle_gamma 90.00
_cell_formula_units_Z 4
_cell_length_a 15.3059(8)
_cell_length_b 12.1881(6)
_cell_length_c 9.6280(6)
_cell_measurement_reflns_used 911
_cell_measurement_temperature 293.60(10)
_cell_measurement_theta_max 22.4730
_cell_measurement_theta_min 3.6000
_cell_volume 1796.10(17)
_computing_cell_refinement
;
CrysAlisPro, Agilent Technologies,
Version 1.171.37.35 (release 13-08-2014 CrysAlis171 .NET)
(compiled Aug 13 2014,18:06:01)
;
_computing_data_collection
;
CrysAlisPro, Agilent Technologies,
Version 1.171.37.35 (release 13-08-2014 CrysAlis171 .NET)
(compiled Aug 13 2014,18:06:01)
;
_computing_data_reduction
;
CrysAlisPro, Agilent Technologies,
Version 1.171.37.35 (release 13-08-2014 CrysAlis171 .NET)
(compiled Aug 13 2014,18:06:01)
;
_computing_molecular_graphics 'Olex2 (Dolomanov et al., 2009)'
_computing_publication_material 'Olex2 (Dolomanov et al., 2009)'
_computing_structure_refinement 'ShelXL (Sheldrick, 2015)'
_computing_structure_solution 'ShelXS (Sheldrick, 2008)'
_diffrn_ambient_environment air
_diffrn_ambient_temperature 293.60(10)
_diffrn_detector 'CCD plate'
_diffrn_detector_area_resol_mean 16.0733
_diffrn_detector_type Eos
_diffrn_measured_fraction_theta_full 0.995
_diffrn_measured_fraction_theta_max 0.995
_diffrn_measurement_details
;
#__ type_ start__ end____ width___ exp.time_
  1 omega   37.00   97.00   1.2000    6.0000
omega____ theta____ kappa____ phi______ frames
    -       20.5854 -178.0000 -150.0000 50

#__ type_ start__ end____ width___ exp.time_
  2 omega  -14.00   22.00   1.2000    6.0000
omega____ theta____ kappa____ phi______ frames
    -       20.5854  -99.0000   30.0000 30

#__ type_ start__ end____ width___ exp.time_
  3 omega   44.00   92.00   1.2000    6.0000
omega____ theta____ kappa____ phi______ frames
    -       20.5854   19.0000  -30.0000 40
;
_diffrn_measurement_device 'four-circle diffractometer'
_diffrn_measurement_device_type 'SuperNova, Dual, Cu at zero, Eos'
_diffrn_measurement_method '\w scans'
_diffrn_orient_matrix_UB_11 0.0266438000
_diffrn_orient_matrix_UB_12 0.0410447000
_diffrn_orient_matrix_UB_13 0.0306539000
_diffrn_orient_matrix_UB_21 -0.0058181000
_diffrn_orient_matrix_UB_22 0.0335843000
_diffrn_orient_matrix_UB_23 -0.0593380000
_diffrn_orient_matrix_UB_31 -0.0375069000
_diffrn_orient_matrix_UB_32 0.0240063000
_diffrn_orient_matrix_UB_33 0.0309180000
_diffrn_radiation_monochromator mirror
_diffrn_radiation_probe x-ray
_diffrn_radiation_type MoK\a
_diffrn_radiation_wavelength 0.71073
_diffrn_reflns_av_R_equivalents 0.0338
_diffrn_reflns_av_unetI/netI 0.0502
_diffrn_reflns_limit_h_max 11
_diffrn_reflns_limit_h_min -18
_diffrn_reflns_limit_k_max 15
_diffrn_reflns_limit_k_min -9
_diffrn_reflns_limit_l_max 11
_diffrn_reflns_limit_l_min -11
_diffrn_reflns_number 4416
_diffrn_reflns_theta_full 26.02
_diffrn_reflns_theta_max 26.02
_diffrn_reflns_theta_min 3.40
_diffrn_source 'SuperNova (Mo) X-ray Source'
_exptl_absorpt_coefficient_mu 0.075
_exptl_absorpt_correction_T_max 1.00000
_exptl_absorpt_correction_T_min 0.62503
_exptl_absorpt_correction_type multi-scan
_exptl_absorpt_process_details
;
CrysAlisPro, Agilent Technologies,
Version 1.171.37.35 (release 13-08-2014 CrysAlis171 .NET)
(compiled Aug 13 2014,18:06:01)
Empirical absorption correction using spherical harmonics,
 implemented in SCALE3 ABSPACK scaling algorithm.
;
_exptl_crystal_colour 'clear light brown'
_exptl_crystal_colour_lustre clear
_exptl_crystal_colour_modifier light
_exptl_crystal_colour_primary brown
_exptl_crystal_density_diffrn 1.240
_exptl_crystal_density_method 'not measured'
_exptl_crystal_description block
_exptl_crystal_F_000 704
_exptl_crystal_size_max 0.21
_exptl_crystal_size_mid 0.16
_exptl_crystal_size_min 0.14
_refine_diff_density_max 0.160
_refine_diff_density_min -0.156
_refine_diff_density_rms 0.038
_refine_ls_abs_structure_details 'Flack H D (1983), Acta Cryst. A39, 876-881'
_refine_ls_abs_structure_Flack -4(3)
_refine_ls_extinction_method none
_refine_ls_goodness_of_fit_ref 1.067
_refine_ls_hydrogen_treatment constr
_refine_ls_matrix_type full
_refine_ls_number_parameters 236
_refine_ls_number_reflns 2477
_refine_ls_number_restraints 1
_refine_ls_restrained_S_all 1.066
_refine_ls_R_factor_all 0.0727
_refine_ls_R_factor_gt 0.0499
_refine_ls_shift/su_max 0.000
_refine_ls_shift/su_mean 0.000
_refine_ls_structure_factor_coef Fsqd
_refine_ls_weighting_details 'calc w=1/[\s^2^(Fo^2^)+(0.0449P)^2^+0.2043P] where P=(Fo^2^+2Fc^2^)/3'
_refine_ls_weighting_scheme calc
_refine_ls_wR_factor_gt 0.1050
_refine_ls_wR_factor_ref 0.1220
_reflns_number_gt 1870
_reflns_number_total 2477
_reflns_threshold_expression >2sigma(I)
_cod_data_source_file ol6b01711_si_001.cif
_cod_data_source_block chensi_0125
_cod_database_code 1555639
_reflns_odcompleteness_completeness 99.20
_reflns_odcompleteness_iscentric 1
_reflns_odcompleteness_theta 26.32
_olex2_refinement_description
;
1. Fixed Uiso
 At 1.2 times of:
  All C(H) groups
 At 1.5 times of:
  All C(H,H,H) groups
2.a Ternary CH refined with riding coordinates:
 C7(H7)
2.b Aromatic/amide H refined with riding coordinates:
 C2(H2), C3(H3), C4(H4), C5(H5), C10(H10), C11(H11), C12(H12), C13(H13),
 C19(H19), C20(H20), C21(H21), C22(H22), C23(H23)
2.c Idealised Me refined as rotating group:
 C5AA(H5AA,H5AB,H5AC)
;
_olex2_submission_special_instructions 'No special instructions were received'

loop_
_space_group_symop_id
_space_group_symop_operation_xyz
1 'x, y, z'
2 '-x, -y, z+1/2'
3 '-x+1/2, y+1/2, z+1/2'
4 'x+1/2, -y+1/2, z'

loop_
_atom_site_label
_atom_site_type_symbol
_atom_site_fract_x
_atom_site_fract_y
_atom_site_fract_z
_atom_site_U_iso_or_equiv
_atom_site_adp_type
_atom_site_occupancy
_atom_site_calc_flag
_atom_site_refinement_flags_posn
O1 O -0.15064(18) -0.3127(2) -0.3607(3) 0.0639(8) Uani 1 d .
N1 N -0.10148(16) -0.3674(2) -0.5775(3) 0.0405(6) Uani 1 d .
C1 C -0.0093(2) -0.3557(3) -0.5709(4) 0.0424(8) Uani 1 d .
C2 C 0.0381(2) -0.2782(3) -0.4973(4) 0.0489(9) Uani 1 d .
H2 H 0.0107 -0.2239 -0.4452 0.059 Uiso 1 calc R
C3 C 0.1290(2) -0.2856(3) -0.5050(5) 0.0596(11) Uani 1 d .
H3 H 0.1630 -0.2353 -0.4564 0.072 Uiso 1 calc R
C4 C 0.1696(2) -0.3654(3) -0.5827(5) 0.0640(11) Uani 1 d .
H4 H 0.2303 -0.3671 -0.5877 0.077 Uiso 1 calc R
C5 C 0.1208(2) -0.4436(3) -0.6537(4) 0.0541(10) Uani 1 d .
H5 H 0.1482 -0.4987 -0.7044 0.065 Uiso 1 calc R
C5AA C -0.1501(3) -0.3924(3) -0.8198(4) 0.0591(11) Uani 1 d .
H5AA H -0.1988 -0.3446 -0.8025 0.089 Uiso 1 calc GR
H5AB H -0.1662 -0.4460 -0.8883 0.089 Uiso 1 calc GR
H5AC H -0.1016 -0.3501 -0.8533 0.089 Uiso 1 calc GR
C6 C 0.0314(2) -0.4378(2) -0.6472(4) 0.0433(8) Uani 1 d .
C7 C -0.0368(2) -0.5159(2) -0.7061(4) 0.0433(8) Uani 1 d .
H7 H -0.0264 -0.5261 -0.8057 0.052 Uiso 1 calc R
C8 C -0.1242(2) -0.4506(2) -0.6847(4) 0.0415(8) Uani 1 d .
C9 C -0.1999(2) -0.5091(2) -0.6174(4) 0.0408(8) Uani 1 d .
C10 C -0.2479(2) -0.5993(3) -0.6620(4) 0.0513(9) Uani 1 d .
H10 H -0.2350 -0.6334 -0.7460 0.062 Uiso 1 calc R
C11 C -0.3152(2) -0.6372(3) -0.5794(5) 0.0589(10) Uani 1 d .
H11 H -0.3466 -0.6987 -0.6073 0.071 Uiso 1 calc R
C12 C -0.3366(2) -0.5860(3) -0.4564(5) 0.0602(11) Uani 1 d .
H12 H -0.3827 -0.6126 -0.4030 0.072 Uiso 1 calc R
C13 C -0.2899(2) -0.4948(3) -0.4115(4) 0.0544(10) Uani 1 d .
H13 H -0.3042 -0.4595 -0.3290 0.065 Uiso 1 calc R
C14 C -0.2216(2) -0.4582(2) -0.4929(4) 0.0425(8) Uani 1 d .
C15 C -0.1571(2) -0.3698(3) -0.4655(4) 0.0449(9) Uani 1 d .
C16 C -0.0372(2) -0.6227(3) -0.6371(4) 0.0451(8) Uani 1 d .
C17 C -0.0466(2) -0.7099(3) -0.5822(4) 0.0489(9) Uani 1 d .
C18 C -0.0614(2) -0.8158(3) -0.5205(4) 0.0428(9) Uani 1 d .
C19 C -0.0801(2) -0.8271(3) -0.3805(4) 0.0530(10) Uani 1 d .
H19 H -0.0813 -0.7654 -0.3237 0.064 Uiso 1 calc R
C20 C -0.0970(2) -0.9288(3) -0.3248(5) 0.0622(11) Uani 1 d .
H20 H -0.1094 -0.9357 -0.2306 0.075 Uiso 1 calc R
C21 C -0.0955(2) -1.0203(3) -0.4084(5) 0.0617(11) Uani 1 d .
H21 H -0.1078 -1.0888 -0.3708 0.074 Uiso 1 calc R
C22 C -0.0763(3) -1.0111(3) -0.5459(4) 0.0580(11) Uani 1 d .
H22 H -0.0746 -1.0735 -0.6015 0.070 Uiso 1 calc R
C23 C -0.0592(2) -0.9090(3) -0.6035(4) 0.0533(10) Uani 1 d .
H23 H -0.0462 -0.9029 -0.6976 0.064 Uiso 1 calc R

loop_
_atom_site_aniso_label
_atom_site_aniso_U_11
_atom_site_aniso_U_22
_atom_site_aniso_U_33
_atom_site_aniso_U_23
_atom_site_aniso_U_13
_atom_site_aniso_U_12
O1 0.0709(18) 0.0608(16) 0.0600(18) -0.0225(15) 0.0112(15) -0.0053(14)
N1 0.0398(14) 0.0348(13) 0.0469(16) -0.0038(13) 0.0027(16) 0.0001(12)
C1 0.0448(18) 0.0350(16) 0.047(2) 0.0050(15) 0.001(2) -0.0039(15)
C2 0.055(2) 0.0367(17) 0.055(2) 0.0045(18) -0.004(2) -0.0053(16)
C3 0.058(2) 0.052(2) 0.069(3) 0.004(2) -0.012(2) -0.0145(19)
C4 0.0434(19) 0.061(2) 0.087(3) 0.008(2) -0.001(3) -0.0066(19)
C5 0.0459(18) 0.053(2) 0.064(3) -0.001(2) 0.014(2) -0.0039(17)
C5AA 0.068(2) 0.063(2) 0.047(2) 0.008(2) -0.007(2) -0.001(2)
C6 0.0423(17) 0.0384(17) 0.049(2) 0.0070(17) 0.0051(19) -0.0048(14)
C7 0.052(2) 0.0347(17) 0.0435(19) 0.0003(16) 0.0105(19) -0.0044(15)
C8 0.0445(18) 0.0364(16) 0.044(2) -0.0014(16) -0.0013(18) 0.0000(15)
C9 0.0379(16) 0.0403(16) 0.0442(19) 0.0043(16) -0.0058(17) 0.0038(14)
C10 0.053(2) 0.0511(19) 0.050(2) -0.0002(19) -0.0075(19) -0.0046(17)
C11 0.048(2) 0.057(2) 0.071(3) 0.008(2) -0.011(2) -0.0095(18)
C12 0.0400(19) 0.074(3) 0.067(3) 0.018(3) 0.004(2) -0.008(2)
C13 0.0411(18) 0.059(2) 0.063(3) -0.001(2) 0.008(2) 0.0049(18)
C14 0.0385(17) 0.0411(16) 0.048(2) 0.0022(17) 0.0000(18) 0.0034(15)
C15 0.0432(19) 0.0415(19) 0.050(2) 0.0000(19) 0.0017(19) 0.0082(16)
C16 0.0408(17) 0.0415(17) 0.053(2) -0.0024(18) 0.003(2) 0.0008(15)
C17 0.0431(18) 0.044(2) 0.060(2) -0.003(2) -0.0015(19) 0.0012(16)
C18 0.0328(16) 0.0377(17) 0.058(2) -0.0004(17) -0.0045(18) -0.0015(14)
C19 0.058(2) 0.042(2) 0.059(2) -0.004(2) 0.008(2) -0.0056(18)
C20 0.067(2) 0.061(3) 0.059(2) 0.007(2) 0.018(2) -0.001(2)
C21 0.062(2) 0.044(2) 0.079(3) 0.008(2) 0.010(3) -0.0025(19)
C22 0.069(3) 0.044(2) 0.062(3) -0.006(2) -0.001(2) -0.0014(18)
C23 0.062(2) 0.047(2) 0.051(2) -0.0017(19) -0.005(2) -0.0025(18)

loop_
_atom_type_symbol
_atom_type_description
_atom_type_scat_dispersion_real
_atom_type_scat_dispersion_imag
_atom_type_scat_source
C C 0.0033 0.0016 'International Tables Vol C Tables 4.2.6.8 and 6.1.1.4'
H H 0.0000 0.0000 'International Tables Vol C Tables 4.2.6.8 and 6.1.1.4'
N N 0.0061 0.0033 'International Tables Vol C Tables 4.2.6.8 and 6.1.1.4'
O O 0.0106 0.0060 'International Tables Vol C Tables 4.2.6.8 and 6.1.1.4'

loop_
_geom_angle_atom_site_label_1
_geom_angle_atom_site_label_2
_geom_angle_atom_site_label_3
_geom_angle
C1 N1 C8 109.4(3)
C15 N1 C1 125.7(3)
C15 N1 C8 112.6(3)
C2 C1 N1 127.7(3)
C2 C1 C6 121.8(3)
C6 C1 N1 110.4(3)
C1 C2 H2 121.6
C1 C2 C3 116.8(4)
C3 C2 H2 121.6
C2 C3 H3 119.2
C4 C3 C2 121.7(4)
C4 C3 H3 119.2
C3 C4 H4 119.7
C3 C4 C5 120.6(3)
C5 C4 H4 119.7
C4 C5 H5 120.7
C6 C5 C4 118.6(3)
C6 C5 H5 120.7
H5AA C5AA H5AB 109.5
H5AA C5AA H5AC 109.5
H5AB C5AA H5AC 109.5
C8 C5AA H5AA 109.5
C8 C5AA H5AB 109.5
C8 C5AA H5AC 109.5
C1 C6 C7 109.9(3)
C5 C6 C1 120.5(3)
C5 C6 C7 129.4(3)
C6 C7 H7 109.4
C6 C7 C8 102.6(2)
C8 C7 H7 109.4
C16 C7 C6 113.0(3)
C16 C7 H7 109.4
C16 C7 C8 112.9(3)
N1 C8 C5AA 109.4(3)
N1 C8 C7 103.7(3)
N1 C8 C9 101.8(3)
C5AA C8 C7 110.1(3)
C9 C8 C5AA 112.6(3)
C9 C8 C7 118.2(2)
C10 C9 C8 130.4(3)
C14 C9 C8 110.1(3)
C14 C9 C10 119.6(3)
C9 C10 H10 120.6
C11 C10 C9 118.7(4)
C11 C10 H10 120.6
C10 C11 H11 119.3
C12 C11 C10 121.4(4)
C12 C11 H11 119.3
C11 C12 H12 119.8
C11 C12 C13 120.4(4)
C13 C12 H12 119.8
C12 C13 H13 120.9
C14 C13 C12 118.1(4)
C14 C13 H13 120.9
C9 C14 C15 108.5(3)
C13 C14 C9 121.8(3)
C13 C14 C15 129.6(3)
O1 C15 N1 125.6(3)
O1 C15 C14 127.6(4)
N1 C15 C14 106.7(3)
C17 C16 C7 173.2(3)
C16 C17 C18 177.3(4)
C19 C18 C17 121.6(3)
C19 C18 C23 119.0(3)
C23 C18 C17 119.4(4)
C18 C19 H19 119.7
C20 C19 C18 120.5(4)
C20 C19 H19 119.7
C19 C20 H20 120.0
C19 C20 C21 119.9(4)
C21 C20 H20 120.0
C20 C21 H21 119.8
C22 C21 C20 120.5(4)
C22 C21 H21 119.8
C21 C22 H22 119.9
C21 C22 C23 120.2(4)
C23 C22 H22 119.9
C18 C23 H23 120.0
C22 C23 C18 119.9(4)
C22 C23 H23 120.0

loop_
_geom_bond_atom_site_label_1
_geom_bond_atom_site_label_2
_geom_bond_distance
O1 C15 1.229(4)
N1 C1 1.419(4)
N1 C8 1.488(4)
N1 C15 1.374(5)
C1 C2 1.386(5)
C1 C6 1.389(4)
C2 H2 0.9300
C2 C3 1.396(5)
C3 H3 0.9300
C3 C4 1.375(6)
C4 H4 0.9300
C4 C5 1.391(5)
C5 H5 0.9300
C5 C6 1.372(5)
C5AA H5AA 0.9600
C5AA H5AB 0.9600
C5AA H5AC 0.9600
C5AA C8 1.535(5)
C6 C7 1.522(4)
C7 H7 0.9800
C7 C8 1.569(4)
C7 C16 1.462(4)
C8 C9 1.507(5)
C9 C10 1.390(4)
C9 C14 1.390(5)
C10 H10 0.9300
C10 C11 1.381(5)
C11 H11 0.9300
C11 C12 1.379(6)
C12 H12 0.9300
C12 C13 1.391(5)
C13 H13 0.9300
C13 C14 1.380(4)
C14 C15 1.486(5)
C16 C17 1.196(4)
C17 C18 1.439(5)
C18 C19 1.385(5)
C18 C23 1.390(4)
C19 H19 0.9300
C19 C20 1.375(5)
C20 H20 0.9300
C20 C21 1.376(5)
C21 H21 0.9300
C21 C22 1.361(6)
C22 H22 0.9300
C22 C23 1.387(5)
C23 H23 0.9300

loop_
_geom_torsion_atom_site_label_1
_geom_torsion_atom_site_label_2
_geom_torsion_atom_site_label_3
_geom_torsion_atom_site_label_4
_geom_torsion
N1 C1 C2 C3 178.4(4)
N1 C1 C6 C5 -178.9(3)
N1 C1 C6 C7 -2.8(4)
N1 C8 C9 C10 -176.6(3)
N1 C8 C9 C14 4.7(3)
C1 N1 C8 C5AA -98.9(3)
C1 N1 C8 C7 18.6(3)
C1 N1 C8 C9 141.8(3)
C1 N1 C15 O1 39.1(5)
C1 N1 C15 C14 -137.6(3)
C1 C2 C3 C4 0.4(6)
C1 C6 C7 C8 13.8(4)
C1 C6 C7 C16 -108.0(3)
C2 C1 C6 C5 -1.1(6)
C2 C1 C6 C7 175.1(3)
C2 C3 C4 C5 -1.7(7)
C3 C4 C5 C6 1.5(6)
C4 C5 C6 C1 -0.2(6)
C4 C5 C6 C7 -175.5(4)
C5 C6 C7 C8 -170.4(4)
C5 C6 C7 C16 67.7(5)
C5AA C8 C9 C10 66.3(4)
C5AA C8 C9 C14 -112.4(3)
C6 C1 C2 C3 0.9(6)
C6 C7 C8 N1 -18.9(3)
C6 C7 C8 C5AA 98.1(3)
C6 C7 C8 C9 -130.6(3)
C6 C7 C16 C17 143(3)
C7 C8 C9 C10 -63.8(5)
C7 C8 C9 C14 117.4(3)
C7 C16 C17 C18 34(11)
C8 N1 C1 C2 171.8(3)
C8 N1 C1 C6 -10.5(4)
C8 N1 C15 O1 177.0(3)
C8 N1 C15 C14 0.3(3)
C8 C7 C16 C17 27(3)
C8 C9 C10 C11 -180.0(3)
C8 C9 C14 C13 179.0(3)
C8 C9 C14 C15 -4.8(4)
C9 C10 C11 C12 1.6(5)
C9 C14 C15 O1 -173.8(3)
C9 C14 C15 N1 2.8(4)
C10 C9 C14 C13 0.1(5)
C10 C9 C14 C15 176.3(3)
C10 C11 C12 C13 -0.8(6)
C11 C12 C13 C14 -0.5(5)
C12 C13 C14 C9 0.8(5)
C12 C13 C14 C15 -174.5(3)
C13 C14 C15 O1 2.0(6)
C13 C14 C15 N1 178.6(3)
C14 C9 C10 C11 -1.3(5)
C15 N1 C1 C2 -49.3(5)
C15 N1 C1 C6 128.4(3)
C15 N1 C8 C5AA 116.4(3)
C15 N1 C8 C7 -126.1(3)
C15 N1 C8 C9 -2.9(3)
C16 C7 C8 N1 103.0(3)
C16 C7 C8 C5AA -140.0(3)
C16 C7 C8 C9 -8.7(5)
C16 C17 C18 C19 -121(9)
C16 C17 C18 C23 58(9)
C17 C18 C19 C20 177.7(3)
C17 C18 C23 C22 -177.8(3)
C18 C19 C20 C21 -0.1(6)
C19 C18 C23 C22 0.5(5)
C19 C20 C21 C22 0.9(6)
C20 C21 C22 C23 -0.9(6)
C21 C22 C23 C18 0.2(6)
C23 C18 C19 C20 -0.6(5)
